data_4115092
loop_
_publ_author_name
'Do Hyun Ryu'
'Thomas W. Lee'
'E. J. Corey'

_publ_section_title
;
 Broad-Spectrum Enantioselective Diels-Alder Catalysis by Chiral, Cationic
 Oxazaborolidines
;
_journal_name_full 'Journal of the American Chemical Society'
_journal_page_first 9992
_journal_page_last 9993
_journal_paper_doi 10.1021/ja027468h
_journal_volume 124
_journal_year 2002
_chemical_formula_sum 'C18 H16 B Cl2 F3 O'
_chemical_formula_weight 387.02
_chemical_name_systematic
; 
 ? 
;
_space_group_IT_number 2
_symmetry_cell_setting triclinic
_symmetry_space_group_name_Hall '-P 1'
_symmetry_space_group_name_H-M 'P -1'
_atom_sites_solution_hydrogens geom
_atom_sites_solution_primary direct
_atom_sites_solution_secondary difmap
_audit_creation_method SHELXL-97
_cell_angle_alpha 112.035(2)
_cell_angle_beta 93.937(2)
_cell_angle_gamma 115.123(2)
_cell_formula_units_Z 2
_cell_length_a 9.7770(12)
_cell_length_b 10.1641(12)
_cell_length_c 11.5487(14)
_cell_measurement_temperature 213(2)
_cell_volume 927.0(2)
_computing_cell_refinement 'SMART (BRUKER, V5.054, 1998)'
_computing_data_collection 'ASTRO (BRUKER, V5.007, 1997)'
_computing_data_reduction 'SAINT (BRUKER, V6.01, 1999)'
_computing_molecular_graphics 'SHELXTL (BRUKER, 1998, V5.1)'
_computing_publication_material 'XCIF (Sheldrick and BRUKER, 1997, V5.1)'
_computing_structure_refinement 'SHELXL-97 (Sheldrick, 1997)'
_computing_structure_solution 'SHELXS-97 (Sheldrick, 1990)'
_diffrn_ambient_temperature 213(2)
_diffrn_measured_fraction_theta_full 0.990
_diffrn_measured_fraction_theta_max 0.990
_diffrn_measurement_method '\w, 0.3 deg'
_diffrn_radiation_monochromator graphite
_diffrn_radiation_source 'fine-focus sealed tube'
_diffrn_radiation_type MoK\a
_diffrn_radiation_wavelength 0.71073
_diffrn_reflns_av_R_equivalents 0.0267
_diffrn_reflns_av_sigmaI/netI 0.0324
_diffrn_reflns_limit_h_max 11
_diffrn_reflns_limit_h_min -11
_diffrn_reflns_limit_k_max 10
_diffrn_reflns_limit_k_min -12
_diffrn_reflns_limit_l_max 13
_diffrn_reflns_limit_l_min -6
_diffrn_reflns_number 4992
_diffrn_reflns_theta_full 25.00
_diffrn_reflns_theta_max 25.00
_diffrn_reflns_theta_min 1.98
_diffrn_standards_decay_% <1
_diffrn_standards_interval_count 0
_diffrn_standards_number 0
_exptl_absorpt_coefficient_mu 0.381
_exptl_absorpt_correction_type none
_exptl_crystal_colour yellow
_exptl_crystal_density_diffrn 1.387
_exptl_crystal_description block
_exptl_crystal_F_000 396
_exptl_crystal_size_max 0.10
_exptl_crystal_size_mid 0.10
_exptl_crystal_size_min 0.06
_refine_diff_density_max 0.559
_refine_diff_density_min -0.466
_refine_diff_density_rms 0.047
_refine_ls_extinction_method none
_refine_ls_goodness_of_fit_ref 1.130
_refine_ls_hydrogen_treatment mixed
_refine_ls_matrix_type full
_refine_ls_number_parameters 226
_refine_ls_number_reflns 3231
_refine_ls_number_restraints 0
_refine_ls_restrained_S_all 1.130
_refine_ls_R_factor_all 0.0874
_refine_ls_R_factor_gt 0.0741
_refine_ls_shift/su_max 0.000
_refine_ls_shift/su_mean 0.000
_refine_ls_structure_factor_coef Fsqd
_refine_ls_weighting_details 'calc w=1/[\s^2^(Fo^2^)+(0.0476P)^2^+1.2631P] where P=(Fo^2^+2Fc^2^)/3'
_refine_ls_weighting_scheme calc
_refine_ls_wR_factor_gt 0.1549
_refine_ls_wR_factor_ref 0.1625
_reflns_number_gt 2775
_reflns_number_total 3231
_reflns_threshold_expression >2sigma(I)
_cod_data_source_file ja027468h_s4.cif
_cod_data_source_block ejc24t
_cod_original_cell_volume 926.97(19)
_cod_database_code 4115092

loop_
_symmetry_equiv_pos_as_xyz
'x, y, z'
'-x, -y, -z'

loop_
_atom_site_label
_atom_site_type_symbol
_atom_site_fract_x
_atom_site_fract_y
_atom_site_fract_z
_atom_site_U_iso_or_equiv
_atom_site_adp_type
_atom_site_occupancy
_atom_site_symmetry_multiplicity
_atom_site_calc_flag
_atom_site_refinement_flags
B1 B 0.0433(4) 0.3249(5) 1.2572(4) 0.0364(8) Uani 1 1 d .
F1 F -0.0393(2) 0.3949(2) 1.2296(2) 0.0491(5) Uani 1 1 d .
F2 F -0.0566(2) 0.1737(2) 1.24743(18) 0.0441(5) Uani 1 1 d .
F3 F 0.1509(2) 0.4231(3) 1.37566(19) 0.0586(6) Uani 1 1 d .
O1 O 0.1399(2) 0.3035(2) 1.1595(2) 0.0332(5) Uani 1 1 d .
C1 C 0.0881(3) 0.2193(3) 1.0362(3) 0.0301(7) Uani 1 1 d .
C2 C -0.0775(3) 0.1310(4) 0.9730(3) 0.0309(7) Uani 1 1 d .
H2 H -0.1446 0.1505 1.0233 0.037 Uiso 1 1 calc R
C2S C 0.9533(6) 0.2320(6) 0.5462(4) 0.0798(15) Uani 1 1 d .
H2S1 H 0.9721 0.2067 0.4601 0.096 Uiso 1 1 calc R
H2S2 H 0.9560 0.3373 0.5788 0.096 Uiso 1 1 calc R
C3 C -0.1428(4) 0.0226(4) 0.8474(3) 0.0328(7) Uani 1 1 d .
H3 H -0.0741 0.0097 0.7966 0.039 Uiso 1 1 calc R
C4 C -0.3093(4) -0.0762(4) 0.7828(3) 0.0322(7) Uani 1 1 d .
C5 C -0.4226(4) -0.0496(4) 0.8400(3) 0.0372(7) Uani 1 1 d .
H5 H -0.3913 0.0361 0.9234 0.045 Uiso 1 1 calc R
C6 C -0.5792(4) -0.1477(4) 0.7752(4) 0.0462(9) Uani 1 1 d .
H6 H -0.6541 -0.1281 0.8145 0.055 Uiso 1 1 calc R
C7 C -0.6275(4) -0.2742(4) 0.6537(4) 0.0496(9) Uani 1 1 d .
H7 H -0.7350 -0.3410 0.6104 0.060 Uiso 1 1 calc R
C8 C -0.5183(4) -0.3033(5) 0.5951(4) 0.0553(10) Uani 1 1 d .
H8 H -0.5511 -0.3901 0.5120 0.066 Uiso 1 1 calc R
C9 C -0.3601(4) -0.2042(4) 0.6592(3) 0.0482(9) Uani 1 1 d .
H9 H -0.2859 -0.2235 0.6187 0.058 Uiso 1 1 calc R
C10 C 0.2037(3) 0.2178(4) 0.9654(3) 0.0324(7) Uani 1 1 d .
H10 H 0.1701 0.1610 0.8744 0.039 Uiso 1 1 calc R
C11 C 0.3568(3) 0.2942(4) 1.0246(3) 0.0326(7) Uani 1 1 d .
H11 H 0.3855 0.3444 1.1158 0.039 Uiso 1 1 calc R
C12 C 0.4838(3) 0.3080(4) 0.9631(3) 0.0319(7) Uani 1 1 d .
C13 C 0.6361(4) 0.3824(4) 1.0408(3) 0.0383(8) Uani 1 1 d .
H13 H 0.6542 0.4204 1.1311 0.046 Uiso 1 1 calc R
C14 C 0.7609(4) 0.4009(4) 0.9866(4) 0.0446(9) Uani 1 1 d .
H14 H 0.8629 0.4511 1.0401 0.054 Uiso 1 1 calc R
C15 C 0.7359(4) 0.3463(4) 0.8553(4) 0.0488(9) Uani 1 1 d .
H15 H 0.8209 0.3589 0.8187 0.059 Uiso 1 1 calc R
C16 C 0.5857(4) 0.2724(5) 0.7758(4) 0.0511(9) Uani 1 1 d .
H16 H 0.5690 0.2358 0.6856 0.061 Uiso 1 1 calc R
C17 C 0.4606(4) 0.2527(4) 0.8295(3) 0.0427(8) Uani 1 1 d .
H17 H 0.3588 0.2016 0.7753 0.051 Uiso 1 1 calc R
Cl1S Cl 0.7677(2) 0.08403(19) 0.53106(17) 0.1098(6) Uani 1 1 d .
Cl1 Cl 1.1006(3) 0.2473(2) 0.6477(2) 0.1536(10) Uani 1 1 d .

loop_
_atom_site_aniso_label
_atom_site_aniso_U_11
_atom_site_aniso_U_22
_atom_site_aniso_U_33
_atom_site_aniso_U_23
_atom_site_aniso_U_13
_atom_site_aniso_U_12
B1 0.0296(19) 0.038(2) 0.032(2) 0.0100(16) 0.0068(15) 0.0141(16)
F1 0.0488(12) 0.0488(12) 0.0574(13) 0.0219(10) 0.0199(10) 0.0311(10)
F2 0.0427(11) 0.0441(11) 0.0445(11) 0.0212(9) 0.0176(9) 0.0184(9)
F3 0.0412(12) 0.0681(14) 0.0337(11) 0.0018(10) 0.0035(9) 0.0184(11)
O1 0.0248(11) 0.0346(11) 0.0307(12) 0.0097(10) 0.0057(9) 0.0112(9)
C1 0.0305(16) 0.0281(15) 0.0341(17) 0.0150(14) 0.0085(13) 0.0154(13)
C2 0.0262(15) 0.0341(16) 0.0317(17) 0.0141(14) 0.0095(13) 0.0143(13)
C2S 0.120(4) 0.077(3) 0.052(3) 0.035(3) 0.027(3) 0.051(3)
C3 0.0305(16) 0.0377(17) 0.0375(18) 0.0203(15) 0.0128(14) 0.0191(14)
C4 0.0316(16) 0.0333(16) 0.0337(17) 0.0168(14) 0.0050(13) 0.0165(14)
C5 0.0306(17) 0.0366(17) 0.0371(18) 0.0118(15) 0.0081(14) 0.0146(14)
C6 0.0304(18) 0.049(2) 0.051(2) 0.0196(18) 0.0083(16) 0.0163(16)
C7 0.0305(18) 0.046(2) 0.052(2) 0.0139(18) -0.0060(16) 0.0104(16)
C8 0.049(2) 0.049(2) 0.040(2) 0.0013(17) -0.0055(18) 0.0202(19)
C9 0.043(2) 0.051(2) 0.042(2) 0.0101(17) 0.0072(16) 0.0258(18)
C10 0.0294(16) 0.0324(16) 0.0324(17) 0.0134(14) 0.0073(13) 0.0135(14)
C11 0.0340(17) 0.0301(16) 0.0343(17) 0.0154(14) 0.0095(14) 0.0152(14)
C12 0.0287(16) 0.0307(16) 0.0407(18) 0.0191(14) 0.0119(14) 0.0150(13)
C13 0.0337(18) 0.0365(17) 0.046(2) 0.0212(16) 0.0111(15) 0.0154(15)
C14 0.0273(17) 0.0396(19) 0.066(3) 0.0265(18) 0.0120(17) 0.0133(15)
C15 0.041(2) 0.052(2) 0.070(3) 0.036(2) 0.0301(19) 0.0276(18)
C16 0.055(2) 0.066(2) 0.049(2) 0.031(2) 0.0303(19) 0.036(2)
C17 0.0343(18) 0.053(2) 0.044(2) 0.0229(17) 0.0111(15) 0.0225(16)
Cl1S 0.1179(13) 0.0903(10) 0.1173(13) 0.0425(9) 0.0497(10) 0.0484(10)
Cl1 0.1552(18) 0.1127(14) 0.1493(18) 0.0412(13) -0.0499(14) 0.0573(13)

loop_
_atom_type_symbol
_atom_type_description
_atom_type_scat_dispersion_real
_atom_type_scat_dispersion_imag
_atom_type_scat_source
C C 0.0033 0.0016 'International Tables Vol C Tables 4.2.6.8 and 6.1.1.4'
H H 0.0000 0.0000 'International Tables Vol C Tables 4.2.6.8 and 6.1.1.4'
B B 0.0013 0.0007 'International Tables Vol C Tables 4.2.6.8 and 6.1.1.4'
O O 0.0106 0.0060 'International Tables Vol C Tables 4.2.6.8 and 6.1.1.4'
F F 0.0171 0.0103 'International Tables Vol C Tables 4.2.6.8 and 6.1.1.4'
Cl Cl 0.1484 0.1585 'International Tables Vol C Tables 4.2.6.8 and 6.1.1.4'

loop_
_geom_angle_atom_site_label_1
_geom_angle_atom_site_label_2
_geom_angle_atom_site_label_3
_geom_angle
F3 B1 F1 111.9(3)
F3 B1 F2 111.3(3)
F1 B1 F2 111.1(3)
F3 B1 O1 105.0(3)
F1 B1 O1 109.0(3)
F2 B1 O1 108.3(3)
C1 O1 B1 127.2(2)
O1 C1 C2 121.0(3)
O1 C1 C10 116.5(3)
C2 C1 C10 122.5(3)
C3 C2 C1 124.6(3)
Cl1 C2S Cl1S 113.4(3)
C2 C3 C4 126.0(3)
C9 C4 C5 118.1(3)
C9 C4 C3 119.1(3)
C5 C4 C3 122.7(3)
C6 C5 C4 120.5(3)
C5 C6 C7 120.7(3)
C6 C7 C8 120.1(3)
C7 C8 C9 119.7(3)
C8 C9 C4 121.0(3)
C11 C10 C1 122.4(3)
C10 C11 C12 127.1(3)
C17 C12 C13 118.3(3)
C17 C12 C11 122.8(3)
C13 C12 C11 118.9(3)
C14 C13 C12 120.9(3)
C15 C14 C13 120.0(3)
C14 C15 C16 120.3(3)
C17 C16 C15 119.9(4)
C16 C17 C12 120.7(3)

loop_
_geom_bond_atom_site_label_1
_geom_bond_atom_site_label_2
_geom_bond_distance
B1 F3 1.364(4)
B1 F1 1.372(4)
B1 F2 1.381(4)
B1 O1 1.533(4)
O1 C1 1.279(4)
C1 C2 1.439(4)
C1 C10 1.441(4)
C2 C3 1.343(4)
C2S Cl1 1.707(5)
C2S Cl1S 1.740(5)
C3 C4 1.449(4)
C4 C9 1.392(5)
C4 C5 1.399(4)
C5 C6 1.373(4)
C6 C7 1.373(5)
C7 C8 1.379(5)
C8 C9 1.384(5)
C10 C11 1.336(4)
C11 C12 1.454(4)
C12 C17 1.393(5)
C12 C13 1.395(4)
C13 C14 1.383(5)
C14 C15 1.368(5)
C15 C16 1.388(5)
C16 C17 1.382(5)

loop_
_geom_torsion_atom_site_label_1
_geom_torsion_atom_site_label_2
_geom_torsion_atom_site_label_3
_geom_torsion_atom_site_label_4
_geom_torsion
F3 B1 O1 C1 179.3(3)
F1 B1 O1 C1 -60.7(4)
F2 B1 O1 C1 60.3(4)
B1 O1 C1 C2 0.2(4)
B1 O1 C1 C10 -179.5(3)
O1 C1 C2 C3 -170.3(3)
C10 C1 C2 C3 9.5(5)
C1 C2 C3 C4 175.6(3)
C2 C3 C4 C9 -168.0(3)
C2 C3 C4 C5 11.4(5)
C9 C4 C5 C6 0.0(5)
C3 C4 C5 C6 -179.4(3)
C4 C5 C6 C7 0.5(5)
C5 C6 C7 C8 -0.3(6)
C6 C7 C8 C9 -0.2(6)
C7 C8 C9 C4 0.7(6)
C5 C4 C9 C8 -0.6(5)
C3 C4 C9 C8 178.8(3)
O1 C1 C10 C11 2.7(4)
C2 C1 C10 C11 -177.1(3)
C1 C10 C11 C12 -176.4(3)
C10 C11 C12 C17 6.0(5)
C10 C11 C12 C13 -175.2(3)
C17 C12 C13 C14 0.0(5)
C11 C12 C13 C14 -178.8(3)
C12 C13 C14 C15 0.1(5)
C13 C14 C15 C16 0.1(5)
C14 C15 C16 C17 -0.5(6)
C15 C16 C17 C12 0.7(6)
C13 C12 C17 C16 -0.5(5)
C11 C12 C17 C16 178.3(3)
